data_4312721
loop_
_publ_author_name
'Patrice M. T. Piggot'
'Lincoln A. Hall'
'Andrew J. P. White'
'David J. Williams'

_publ_section_title
;
 Attempted Syntheses of Lanthanide(III) Complexes of the Anisole- and
 Anilinosquarate Ligands
;
_journal_name_full 'Inorganic Chemistry'
_journal_page_first 8344
_journal_page_last 8352
_journal_paper_doi 10.1021/ic034922p
_journal_volume 42
_journal_year 2003
_chemical_formula_sum 'C66 H62 O34 Tb2'
_chemical_formula_weight 1717.00
_chemical_name_systematic
; 
 ? 
;
_space_group_IT_number 2
_symmetry_cell_setting triclinic
_symmetry_space_group_name_Hall '-P 1'
_symmetry_space_group_name_H-M 'P -1'
_atom_sites_solution_hydrogens geom
_atom_sites_solution_primary direct
_atom_sites_solution_secondary difmap
_audit_creation_method SHELXL
_cell_angle_alpha 62.9737(9)
_cell_angle_beta 81.5369(7)
_cell_angle_gamma 87.1893(7)
_cell_formula_units_Z 4
_cell_length_a 9.9302(2)
_cell_length_b 26.3743(5)
_cell_length_c 28.5376(5)
_cell_measurement_temperature 150(2)
_cell_volume 6584.0(2)
_computing_molecular_graphics 'Siemens SHELXTL'
_computing_publication_material 'Siemens SHELXTL'
_computing_structure_refinement 'SHELXL-93 (Sheldrick, 1993)'
_computing_structure_solution 'SHELXS-86 (Sheldrick, 1990)'
_diffrn_ambient_temperature 150(2)
_diffrn_measurement_device 'Nonius Kappa CCD'
_diffrn_measurement_method '\w scans'
_diffrn_radiation_monochromator graphite
_diffrn_radiation_source 'fine-focus sealed tube'
_diffrn_radiation_type MoK\a
_diffrn_radiation_wavelength 0.71073
_diffrn_reflns_av_R_equivalents 0.0000
_diffrn_reflns_av_sigmaI/netI 0.0932
_diffrn_reflns_limit_h_max 11
_diffrn_reflns_limit_h_min -11
_diffrn_reflns_limit_k_max 31
_diffrn_reflns_limit_k_min -27
_diffrn_reflns_limit_l_max 33
_diffrn_reflns_limit_l_min 0
_diffrn_reflns_number 23307
_diffrn_reflns_theta_max 25.13
_diffrn_reflns_theta_min 2.57
_exptl_absorpt_coefficient_mu 2.230
_exptl_absorpt_correction_T_max 0.9568
_exptl_absorpt_correction_T_min 0.6897
_exptl_absorpt_correction_type empirical
_exptl_crystal_colour 'Pale yellow'
_exptl_crystal_density_diffrn 1.732
_exptl_crystal_description needles
_exptl_crystal_F_000 3440
_exptl_crystal_size_max 0.18
_exptl_crystal_size_mid 0.03
_exptl_crystal_size_min 0.02
_refine_diff_density_max 1.010
_refine_diff_density_min -1.471
_refine_diff_density_rms 0.153
_refine_ls_extinction_coef 0.00053(4)
_refine_ls_extinction_expression Fc^*^=kFc[1+0.001xFc^2^\l^3^/sin(2\q)]^-1/4^
_refine_ls_extinction_method SHELXL
_refine_ls_goodness_of_fit_all 1.063
_refine_ls_goodness_of_fit_obs 1.111
_refine_ls_matrix_type fullcycle
_refine_ls_number_parameters 1838
_refine_ls_number_reflns 20964
_refine_ls_number_restraints 0
_refine_ls_restrained_S_all 1.117
_refine_ls_restrained_S_obs 1.111
_refine_ls_R_factor_all 0.0941
_refine_ls_R_factor_obs 0.0536
_refine_ls_shift/esd_max 0.002
_refine_ls_shift/esd_mean 0.000
_refine_ls_structure_factor_coef Fsqd
_refine_ls_weighting_details 'w=1/[\s^2^(Fo^2^)+(0.0000P)^2^+31.7322P] where P=(Fo^2^+2Fc^2^)/3'
_refine_ls_weighting_scheme calc
_refine_ls_wR_factor_all 0.1325
_refine_ls_wR_factor_obs 0.1082
_reflns_number_observed 16237
_reflns_number_total 23307
_reflns_observed_criterion >2sigma(I)
_cod_data_source_file ic034922psi20030801_060640_4.cif
_cod_data_source_block Compound4
_cod_depositor_comments
;
The following automatic conversions were performed:

'_symmetry_cell_setting' value 'Triclinic' changed to 'triclinic'
according to the built-in table from CIF Core dictionary named
'cif_core.dic' version 2.4.1 from
2010-06-29.

'_exptl_absorpt_correction_type' value 'Empirical'
changed to 'empirical' according to the built-in table from CIF Core
dictionary named 'cif_core.dic' version 2.4.1 from 2010-06-29.

Automatic conversion script
Id: cif_fix_values 1646 2011-03-28 12:23:43Z adriana 

The following automatic conversions were performed:

'_refine_ls_weighting_scheme' value 'calc
w=1/[\s^2^(Fo^2^)+(0.0000P)^2^+31.7322P] where P=(Fo^2^+2Fc^2^)/3'
was changed to 'calc'. New tag '_refine_ls_weighting_details' was
created. The value of the new tag was set to
'w=1/[\s^2^(Fo^2^)+(0.0000P)^2^+31.7322P] where P=(Fo^2^+2Fc^2^)/3'.

Automatic conversion script
Id: cif_fix_values 3143 2015-03-26 13:38:13Z robertas 
;
_cod_database_code 4312721

loop_
_symmetry_equiv_pos_as_xyz
'x, y, z'
'-x, -y, -z'

loop_
_atom_site_aniso_label
_atom_site_aniso_U_11
_atom_site_aniso_U_22
_atom_site_aniso_U_33
_atom_site_aniso_U_23
_atom_site_aniso_U_13
_atom_site_aniso_U_12
Tb1 0.0211(2) 0.0184(2) 0.0213(2) -0.0070(2) -0.00511(14) 0.00195(13)
O11 0.031(3) 0.033(3) 0.035(3) -0.015(3) -0.015(2) 0.002(2)
O12 0.031(3) 0.028(3) 0.048(4) 0.007(3) 0.001(3) 0.009(2)
O13 0.026(3) 0.026(3) 0.029(3) -0.007(2) -0.008(2) 0.005(2)
O14 0.034(3) 0.032(3) 0.024(3) -0.013(2) -0.009(2) 0.003(2)
Tb2 0.0195(2) 0.0205(2) 0.0229(2) -0.0079(2) -0.00455(14) 0.00130(14)
O21 0.028(3) 0.024(3) 0.031(3) -0.004(2) -0.004(2) 0.002(2)
O22 0.031(3) 0.030(3) 0.031(3) -0.014(3) -0.008(2) 0.001(2)
O23 0.027(3) 0.025(3) 0.036(3) -0.010(3) -0.010(2) 0.006(2)
O24 0.042(3) 0.039(3) 0.029(3) -0.018(3) -0.016(3) 0.010(3)
O25 0.025(3) 0.031(3) 0.026(3) -0.008(2) -0.005(2) 0.003(2)
C1A 0.026(4) 0.024(4) 0.023(4) -0.014(3) 0.002(3) -0.003(3)
O1A 0.022(3) 0.028(3) 0.030(3) -0.009(2) -0.002(2) -0.001(2)
C2A 0.025(4) 0.024(4) 0.024(4) -0.014(3) 0.002(3) -0.003(3)
O2A 0.028(3) 0.022(3) 0.034(3) -0.007(3) -0.006(2) 0.001(2)
C3A 0.023(4) 0.021(4) 0.028(4) -0.014(3) -0.005(3) 0.005(3)
O3A 0.024(3) 0.027(3) 0.029(3) -0.013(2) -0.005(2) -0.001(2)
C4A 0.027(4) 0.026(4) 0.022(4) -0.015(3) -0.003(3) 0.003(3)
C5A 0.028(4) 0.026(4) 0.024(4) -0.010(3) -0.008(3) 0.005(3)
C6A 0.018(4) 0.027(4) 0.031(4) -0.010(4) -0.002(3) -0.004(3)
C7A 0.026(4) 0.028(4) 0.028(4) -0.005(4) -0.002(3) -0.007(3)
C8A 0.028(4) 0.029(4) 0.023(4) -0.009(4) -0.003(3) 0.004(3)
C9A 0.023(4) 0.029(4) 0.032(4) -0.019(4) -0.011(3) 0.009(3)
C10A 0.024(4) 0.025(4) 0.031(4) -0.010(4) -0.004(3) -0.002(3)
O11A 0.033(3) 0.020(3) 0.033(3) 0.000(2) -0.012(2) 0.003(2)
C12A 0.037(5) 0.036(5) 0.036(5) -0.007(4) -0.011(4) 0.005(4)
C1B 0.024(4) 0.025(4) 0.026(4) -0.011(4) -0.002(3) 0.000(3)
O1B 0.028(3) 0.027(3) 0.024(3) -0.012(2) 0.003(2) -0.004(2)
C2B 0.024(4) 0.035(5) 0.025(4) -0.017(4) -0.001(3) -0.001(3)
O2B 0.039(3) 0.039(3) 0.027(3) -0.017(3) -0.007(2) 0.006(3)
C3B 0.016(4) 0.028(4) 0.035(4) -0.017(4) 0.002(3) -0.002(3)
O3B 0.022(3) 0.035(3) 0.031(3) -0.017(3) 0.001(2) 0.000(2)
C4B 0.018(4) 0.032(5) 0.036(4) -0.019(4) 0.000(3) -0.004(3)
C5B 0.036(4) 0.020(4) 0.017(4) -0.005(3) -0.005(3) -0.002(3)
C6B 0.038(5) 0.024(4) 0.034(5) -0.015(4) 0.000(4) 0.002(3)
C7B 0.049(6) 0.024(5) 0.042(5) -0.013(4) -0.009(4) 0.005(4)
C8B 0.045(5) 0.031(5) 0.027(4) -0.008(4) -0.007(4) -0.002(4)
C9B 0.046(5) 0.027(5) 0.026(4) -0.010(4) -0.006(4) -0.002(4)
C10B 0.034(5) 0.022(4) 0.031(4) -0.011(4) -0.007(4) 0.000(3)
O11B 0.077(5) 0.023(3) 0.030(3) -0.006(3) -0.010(3) -0.002(3)
C12B 0.079(7) 0.030(5) 0.025(5) -0.005(4) -0.016(5) -0.006(5)
C1C 0.028(4) 0.034(5) 0.019(4) -0.010(4) -0.003(3) 0.003(3)
O1C 0.022(3) 0.024(3) 0.028(3) -0.004(2) -0.002(2) 0.002(2)
C2C 0.024(4) 0.030(5) 0.023(4) -0.005(4) 0.000(3) 0.003(3)
O2C 0.030(3) 0.034(4) 0.039(3) -0.004(3) -0.001(3) 0.011(3)
C3C 0.040(5) 0.019(4) 0.018(4) -0.006(3) -0.005(3) 0.001(3)
O3C 0.021(3) 0.033(3) 0.033(3) -0.013(3) -0.001(2) 0.002(2)
C4C 0.018(4) 0.027(4) 0.018(4) -0.006(3) 0.002(3) -0.004(3)
C5C 0.026(4) 0.024(4) 0.017(4) -0.008(3) -0.007(3) 0.010(3)
C6C 0.025(4) 0.023(4) 0.031(4) -0.012(4) -0.011(3) 0.005(3)
C7C 0.022(4) 0.025(4) 0.027(4) -0.006(3) -0.006(3) -0.001(3)
C8C 0.036(4) 0.016(4) 0.024(4) -0.005(3) -0.007(3) 0.000(3)
C9C 0.026(4) 0.019(4) 0.035(4) -0.004(3) -0.011(3) 0.005(3)
C10C 0.023(4) 0.026(4) 0.029(4) -0.012(4) -0.006(3) -0.001(3)
O11C 0.030(3) 0.025(3) 0.043(3) -0.007(3) -0.006(3) 0.000(2)
C12C 0.042(5) 0.030(5) 0.047(5) -0.005(4) -0.010(4) 0.010(4)
C1D 0.034(4) 0.025(4) 0.025(4) -0.006(4) -0.012(3) 0.000(3)
O1D 0.066(4) 0.034(3) 0.023(3) -0.009(3) -0.009(3) -0.005(3)
C2D 0.039(5) 0.024(5) 0.027(4) -0.007(4) -0.007(4) -0.005(3)
O2D 0.073(5) 0.026(3) 0.030(3) -0.010(3) -0.011(3) 0.009(3)
C3D 0.021(4) 0.020(4) 0.025(4) -0.006(3) -0.008(3) 0.005(3)
O3D 0.030(3) 0.022(3) 0.023(3) -0.010(2) -0.007(2) 0.000(2)
C4D 0.023(4) 0.020(4) 0.028(4) -0.004(3) -0.009(3) 0.000(3)
C5D 0.029(4) 0.028(4) 0.022(4) -0.010(3) -0.010(3) 0.002(3)
C6D 0.039(5) 0.026(5) 0.022(4) -0.005(4) -0.006(3) 0.002(3)
C7D 0.043(5) 0.030(5) 0.032(5) -0.011(4) -0.004(4) -0.003(4)
C8D 0.042(5) 0.027(5) 0.032(5) -0.010(4) -0.011(4) -0.002(4)
C9D 0.030(4) 0.025(4) 0.034(5) -0.006(4) -0.009(4) -0.001(3)
C10D 0.035(5) 0.028(5) 0.027(4) -0.008(4) -0.008(3) 0.004(3)
O11D 0.077(5) 0.023(3) 0.041(4) -0.014(3) -0.009(3) 0.003(3)
C12D 0.072(7) 0.025(5) 0.051(6) -0.007(5) 0.000(5) 0.000(5)
C1E 0.022(4) 0.028(4) 0.034(4) -0.017(4) -0.003(3) 0.002(3)
O1E 0.020(3) 0.029(3) 0.039(3) -0.009(3) -0.003(2) 0.000(2)
C2E 0.029(4) 0.027(5) 0.029(4) -0.018(4) -0.006(3) 0.003(3)
O2E 0.025(3) 0.029(3) 0.034(3) -0.009(3) -0.004(2) 0.006(2)
C3E 0.029(4) 0.020(4) 0.024(4) -0.009(3) -0.005(3) 0.001(3)
O3E 0.021(3) 0.025(3) 0.036(3) -0.012(3) -0.001(2) 0.001(2)
C4E 0.026(4) 0.032(5) 0.023(4) -0.016(4) -0.002(3) 0.003(3)
C5E 0.026(4) 0.026(4) 0.026(4) -0.012(3) 0.003(3) -0.004(3)
C6E 0.027(4) 0.031(5) 0.034(4) -0.017(4) -0.010(3) 0.007(3)
C7E 0.030(4) 0.027(4) 0.033(4) -0.017(4) -0.001(3) -0.003(3)
C8E 0.039(5) 0.019(4) 0.025(4) -0.009(3) -0.008(3) 0.003(3)
C9E 0.021(4) 0.033(5) 0.036(4) -0.015(4) -0.009(3) 0.004(3)
C10E 0.026(4) 0.026(4) 0.038(5) -0.012(4) -0.001(4) -0.001(3)
O11E 0.039(3) 0.018(3) 0.035(3) -0.002(2) -0.011(3) 0.001(2)
C12E 0.043(5) 0.026(5) 0.044(5) -0.009(4) -0.017(4) 0.013(4)
C1F 0.029(4) 0.029(4) 0.020(4) -0.009(3) -0.008(3) 0.001(3)
O1F 0.023(3) 0.031(3) 0.034(3) -0.002(3) -0.007(2) -0.002(2)
C2F 0.022(4) 0.028(4) 0.023(4) -0.009(4) -0.007(3) 0.002(3)
O2F 0.038(3) 0.021(3) 0.035(3) -0.006(3) -0.011(3) 0.002(2)
C3F 0.022(4) 0.025(4) 0.025(4) -0.009(3) -0.004(3) 0.002(3)
O3F 0.024(3) 0.034(3) 0.027(3) -0.008(3) -0.007(2) 0.002(2)
C4F 0.020(4) 0.031(4) 0.019(4) -0.005(3) -0.006(3) -0.002(3)
C5F 0.032(4) 0.025(4) 0.022(4) -0.011(3) -0.003(3) 0.000(3)
C6F 0.032(5) 0.033(5) 0.026(4) -0.008(4) -0.006(3) -0.006(3)
C7F 0.036(5) 0.034(5) 0.034(5) -0.011(4) -0.003(4) -0.007(4)
C8F 0.045(5) 0.025(4) 0.030(4) -0.017(4) -0.009(4) 0.006(4)
C9F 0.034(5) 0.033(5) 0.031(4) -0.010(4) -0.012(4) 0.000(4)
C10F 0.021(4) 0.030(4) 0.029(4) -0.009(4) -0.003(3) 0.002(3)
O11F 0.049(4) 0.025(3) 0.036(3) -0.004(3) -0.011(3) 0.005(3)
C12F 0.062(7) 0.036(5) 0.043(5) -0.014(4) -0.020(5) 0.014(5)
Tb3 0.0210(2) 0.0185(2) 0.0207(2) -0.0067(2) -0.00549(14) 0.00200(13)
O31 0.028(3) 0.026(3) 0.034(3) -0.014(3) -0.010(2) -0.004(2)
O32 0.025(3) 0.031(3) 0.047(4) 0.002(3) 0.000(3) 0.004(2)
O33 0.030(3) 0.019(3) 0.023(3) -0.006(2) -0.003(2) -0.001(2)
O34 0.032(3) 0.027(3) 0.034(3) -0.016(3) -0.011(2) 0.005(2)
Tb4 0.0209(2) 0.0207(2) 0.0236(2) -0.0084(2) -0.00392(14) 0.00122(14)
O41 0.032(3) 0.044(4) 0.036(3) -0.023(3) -0.002(3) 0.000(3)
O42 0.024(3) 0.021(3) 0.034(3) -0.011(2) -0.004(2) -0.001(2)
O43 0.028(3) 0.028(3) 0.038(3) -0.015(3) -0.014(2) 0.005(2)
O44 0.037(3) 0.031(3) 0.027(3) -0.006(3) -0.012(2) 0.000(2)
O45 0.048(4) 0.031(3) 0.040(3) -0.012(3) -0.018(3) 0.001(3)
C1G 0.021(4) 0.027(4) 0.023(4) -0.009(3) -0.004(3) 0.003(3)
O1G 0.021(3) 0.027(3) 0.031(3) -0.011(2) -0.006(2) -0.002(2)
C2G 0.027(4) 0.023(4) 0.025(4) -0.013(3) -0.002(3) -0.006(3)
O2G 0.027(3) 0.023(3) 0.037(3) -0.011(3) -0.008(2) 0.004(2)
C3G 0.026(4) 0.019(4) 0.020(4) -0.008(3) -0.005(3) 0.004(3)
O3G 0.025(3) 0.023(3) 0.032(3) -0.013(2) -0.006(2) 0.002(2)
C4G 0.016(4) 0.025(4) 0.028(4) -0.014(3) -0.006(3) 0.000(3)
C5G 0.024(4) 0.025(4) 0.021(4) -0.008(3) -0.003(3) 0.002(3)
C6G 0.020(4) 0.031(4) 0.027(4) -0.015(4) -0.005(3) 0.003(3)
C7G 0.023(4) 0.035(5) 0.023(4) -0.007(4) -0.003(3) -0.002(3)
C8G 0.038(5) 0.026(4) 0.021(4) -0.009(3) -0.008(3) 0.002(3)
C9G 0.022(4) 0.030(4) 0.031(4) -0.014(4) -0.004(3) 0.003(3)
C10G 0.030(4) 0.025(4) 0.025(4) -0.010(3) -0.003(3) -0.001(3)
O11G 0.034(3) 0.026(3) 0.034(3) -0.005(3) -0.009(3) 0.007(2)
C12G 0.034(5) 0.041(5) 0.034(5) -0.009(4) -0.011(4) 0.011(4)
C1H 0.013(4) 0.034(4) 0.023(4) -0.012(4) -0.001(3) 0.000(3)
O1H 0.035(3) 0.021(3) 0.023(3) -0.008(2) -0.003(2) 0.002(2)
C2H 0.022(4) 0.025(4) 0.035(4) -0.020(4) -0.004(3) -0.003(3)
O2H 0.035(3) 0.034(3) 0.029(3) -0.010(3) -0.009(2) 0.007(2)
C3H 0.018(4) 0.022(4) 0.035(4) -0.012(4) -0.006(3) 0.004(3)
O3H 0.023(3) 0.039(3) 0.034(3) -0.021(3) -0.006(2) 0.004(2)
C4H 0.018(4) 0.021(4) 0.030(4) -0.011(3) -0.003(3) 0.003(3)
C5H 0.015(4) 0.028(4) 0.033(4) -0.013(4) -0.001(3) 0.001(3)
C6H 0.035(5) 0.031(5) 0.029(4) -0.015(4) -0.005(3) -0.004(3)
C7H 0.046(5) 0.027(5) 0.033(5) -0.013(4) -0.002(4) 0.001(4)
C8H 0.034(5) 0.026(4) 0.032(4) -0.008(4) -0.012(4) 0.001(3)
C9H 0.036(5) 0.032(5) 0.033(4) -0.019(4) -0.002(4) -0.002(4)
C10H 0.022(4) 0.029(4) 0.034(4) -0.017(4) -0.003(3) 0.001(3)
O11H 0.061(4) 0.027(3) 0.031(3) -0.010(3) -0.012(3) 0.000(3)
C12H 0.058(6) 0.036(5) 0.026(4) -0.009(4) -0.008(4) 0.002(4)
C1I 0.030(4) 0.022(4) 0.024(4) -0.014(3) -0.005(3) -0.001(3)
O1I 0.020(3) 0.020(3) 0.031(3) -0.008(2) -0.007(2) 0.004(2)
C2I 0.029(4) 0.014(4) 0.029(4) -0.010(3) -0.009(3) 0.010(3)
O2I 0.030(3) 0.026(3) 0.042(3) -0.005(3) -0.002(3) 0.009(2)
C3I 0.026(4) 0.032(5) 0.019(4) -0.010(3) -0.005(3) 0.008(3)
O3I 0.023(3) 0.036(3) 0.030(3) -0.008(3) -0.008(2) 0.003(2)
C4I 0.022(4) 0.028(4) 0.021(4) -0.013(3) -0.005(3) 0.004(3)
C5I 0.021(4) 0.027(4) 0.026(4) -0.014(3) -0.005(3) -0.001(3)
C6I 0.031(4) 0.025(4) 0.034(4) -0.016(4) -0.014(3) 0.006(3)
C7I 0.030(4) 0.027(5) 0.034(4) -0.012(4) -0.003(4) 0.000(3)
C8I 0.041(5) 0.025(4) 0.022(4) -0.006(4) 0.000(3) 0.002(4)
C9I 0.032(5) 0.038(5) 0.027(4) -0.015(4) -0.016(3) 0.010(4)
C10I 0.029(4) 0.023(4) 0.030(4) -0.011(4) -0.010(3) 0.007(3)
O11I 0.039(3) 0.027(3) 0.031(3) -0.003(3) -0.003(3) 0.006(2)
C12I 0.051(6) 0.026(5) 0.052(6) -0.003(4) -0.006(5) 0.012(4)
C1J 0.027(4) 0.035(5) 0.017(4) -0.006(3) -0.001(3) -0.001(3)
O1J 0.053(4) 0.035(3) 0.023(3) -0.009(3) -0.007(3) 0.011(3)
C2J 0.032(5) 0.027(5) 0.026(4) -0.005(4) -0.006(3) 0.001(3)
O2J 0.052(4) 0.023(3) 0.030(3) -0.007(3) -0.007(3) 0.011(3)
C3J 0.019(4) 0.027(4) 0.023(4) -0.010(3) -0.005(3) 0.003(3)
O3J 0.028(3) 0.025(3) 0.023(3) -0.006(2) -0.004(2) 0.000(2)
C4J 0.019(4) 0.029(4) 0.024(4) -0.010(3) -0.008(3) 0.006(3)
C5J 0.023(4) 0.029(4) 0.024(4) -0.010(3) -0.008(3) 0.003(3)
C6J 0.035(5) 0.024(4) 0.027(4) -0.004(4) -0.003(3) 0.001(3)
C7J 0.054(6) 0.024(5) 0.027(4) -0.007(4) -0.009(4) 0.000(4)
C8J 0.033(5) 0.025(5) 0.035(5) -0.009(4) -0.002(4) -0.002(3)
C9J 0.033(5) 0.024(4) 0.029(4) -0.006(4) -0.005(3) -0.002(3)
C10J 0.030(4) 0.033(5) 0.023(4) -0.006(4) -0.009(3) -0.002(3)
O11J 0.077(5) 0.024(3) 0.042(4) -0.013(3) -0.009(3) -0.002(3)
C12J 0.078(8) 0.024(5) 0.049(6) -0.008(5) -0.004(5) -0.001(5)
C1K 0.027(4) 0.031(4) 0.022(4) -0.014(3) -0.004(3) -0.001(3)
O1K 0.024(3) 0.031(3) 0.041(3) -0.011(3) -0.003(2) -0.003(2)
C2K 0.032(4) 0.024(4) 0.026(4) -0.011(4) -0.007(3) 0.003(3)
O2K 0.029(3) 0.026(3) 0.042(3) -0.011(3) -0.013(3) 0.005(2)
C3K 0.029(4) 0.024(4) 0.021(4) -0.014(3) -0.006(3) 0.003(3)
O3K 0.019(3) 0.024(3) 0.035(3) -0.015(2) -0.002(2) -0.004(2)
C4K 0.022(4) 0.025(4) 0.028(4) -0.015(3) -0.004(3) 0.000(3)
C5K 0.024(4) 0.022(4) 0.029(4) -0.013(3) -0.007(3) 0.009(3)
C6K 0.020(4) 0.033(5) 0.029(4) -0.009(4) -0.003(3) 0.000(3)
C7K 0.032(5) 0.033(5) 0.029(4) -0.011(4) 0.000(4) -0.004(4)
C8K 0.030(4) 0.027(4) 0.022(4) -0.004(3) -0.007(3) 0.004(3)
C9K 0.019(4) 0.033(5) 0.033(4) -0.012(4) -0.009(3) 0.002(3)
C10K 0.024(4) 0.026(4) 0.032(4) -0.013(4) -0.007(3) 0.003(3)
O11K 0.028(3) 0.033(3) 0.051(4) -0.012(3) -0.013(3) 0.005(2)
C12K 0.043(5) 0.036(5) 0.042(5) -0.011(4) -0.018(4) 0.005(4)
C1L 0.021(4) 0.030(4) 0.036(4) -0.017(4) -0.008(3) 0.003(3)
O1L 0.030(3) 0.036(3) 0.045(3) -0.018(3) 0.000(3) 0.003(2)
C2L 0.028(4) 0.035(5) 0.027(4) -0.016(4) -0.004(3) 0.000(3)
O2L 0.040(3) 0.023(3) 0.040(3) -0.002(3) -0.001(3) 0.004(2)
C3L 0.022(4) 0.025(4) 0.032(4) -0.014(4) -0.003(3) -0.003(3)
O3L 0.024(3) 0.039(3) 0.034(3) -0.012(3) -0.009(2) 0.002(2)
C4L 0.022(4) 0.030(4) 0.022(4) -0.010(3) 0.000(3) -0.008(3)
C5L 0.019(4) 0.034(5) 0.024(4) -0.013(4) -0.008(3) 0.004(3)
C6L 0.031(4) 0.028(4) 0.025(4) -0.012(4) -0.007(3) 0.000(3)
C7L 0.035(5) 0.035(5) 0.026(4) -0.013(4) -0.006(3) -0.002(4)
C8L 0.045(5) 0.027(5) 0.034(5) -0.013(4) -0.015(4) 0.009(4)
C9L 0.036(5) 0.033(5) 0.033(4) -0.015(4) -0.011(4) 0.008(4)
C10L 0.024(4) 0.034(5) 0.038(5) -0.017(4) -0.004(3) -0.001(3)
O11L 0.048(4) 0.024(3) 0.038(3) -0.004(3) -0.007(3) 0.002(3)
C12L 0.070(7) 0.026(5) 0.037(5) -0.002(4) -0.020(5) 0.005(4)
O50 0.043(4) 0.029(3) 0.043(3) -0.014(3) -0.011(3) 0.002(3)
O60 0.046(4) 0.039(4) 0.078(5) -0.019(4) 0.013(4) 0.002(3)

loop_
_atom_site_label
_atom_site_type_symbol
_atom_site_fract_x
_atom_site_fract_y
_atom_site_fract_z
_atom_site_U_iso_or_equiv
_atom_site_thermal_displace_type
_atom_site_occupancy
_atom_site_calc_flag
_atom_site_refinement_flags
_atom_site_disorder_group
Tb1 Tb 0.78812(4) 0.114567(15) 0.197179(14) 0.02083(9) Uani 1 d . .
O11 O 0.5927(5) 0.0892(2) 0.1709(2) 0.0321(13) Uani 1 d . .
O12 O 0.7096(6) 0.0267(2) 0.2703(2) 0.046(2) Uani 1 d . .
O13 O 0.9771(5) 0.0615(2) 0.2397(2) 0.0287(12) Uani 1 d . .
O14 O 0.8721(5) 0.0531(2) 0.1570(2) 0.0295(12) Uani 1 d . .
Tb2 Tb 0.76369(4) 0.375604(15) 0.296065(14) 0.02159(9) Uani 1 d . .
O21 O 0.8613(5) 0.4647(2) 0.2293(2) 0.0313(13) Uani 1 d . .
O22 O 0.7462(5) 0.4409(2) 0.3366(2) 0.0302(12) Uani 1 d . .
O23 O 0.5575(5) 0.4325(2) 0.2746(2) 0.0303(13) Uani 1 d . .
O24 O 0.6829(6) 0.3791(2) 0.2187(2) 0.0345(13) Uani 1 d . .
O25 O 0.6027(5) 0.3355(2) 0.3735(2) 0.0292(12) Uani 1 d . .
C1A C 0.2774(8) 0.0866(3) 0.2852(3) 0.024(2) Uani 1 d . .
O1A O 0.1610(5) 0.0649(2) 0.3007(2) 0.0285(12) Uani 1 d . .
C2A C 0.4133(7) 0.0629(3) 0.2984(3) 0.024(2) Uani 1 d . .
O2A O 0.4574(5) 0.0163(2) 0.3284(2) 0.0300(12) Uani 1 d . .
C3A C 0.4745(7) 0.1188(3) 0.2595(3) 0.023(2) Uani 1 d . .
O3A O 0.5950(5) 0.1385(2) 0.2424(2) 0.0261(12) Uani 1 d . .
C4A C 0.3434(8) 0.1408(3) 0.2485(3) 0.024(2) Uani 1 d . .
C5A C 0.2965(8) 0.1959(3) 0.2138(3) 0.026(2) Uani 1 d . .
C6A C 0.3906(7) 0.2412(3) 0.1811(3) 0.026(2) Uani 1 d . .
H6AA H 0.4858(7) 0.2355(3) 0.1812(3) 0.032 Uiso 1 calc R .
C7A C 0.3420(8) 0.2935(3) 0.1496(3) 0.030(2) Uani 1 d . .
H7AA H 0.4046(8) 0.3239(3) 0.1274(3) 0.036 Uiso 1 calc R .
C8A C 0.2021(8) 0.3030(3) 0.1492(3) 0.028(2) Uani 1 d . .
C9A C 0.1109(8) 0.2590(3) 0.1798(3) 0.026(2) Uani 1 d . .
H9AA H 0.0160(8) 0.2648(3) 0.1787(3) 0.031 Uiso 1 calc R .
C10A C 0.1583(8) 0.2062(3) 0.2123(3) 0.028(2) Uani 1 d . .
H10A H 0.0945(8) 0.1761(3) 0.2341(3) 0.033 Uiso 1 calc R .
O11A O 0.1693(5) 0.3575(2) 0.1164(2) 0.0325(13) Uani 1 d . .
C12A C 0.0242(9) 0.3690(4) 0.1145(4) 0.040(2) Uani 1 d . .
H12A H 0.0123(9) 0.4090(4) 0.0900(4) 0.059 Uiso 1 calc R .
H12B H -0.0217(9) 0.3609(4) 0.1501(4) 0.059 Uiso 1 calc R .
H12C H -0.0153(9) 0.3447(4) 0.1021(4) 0.059 Uiso 1 calc R .
C1B C 0.7659(7) 0.2473(3) 0.2955(3) 0.025(2) Uani 1 d . .
O1B O 0.7375(5) 0.2788(2) 0.3170(2) 0.0268(12) Uani 1 d . .
C2B C 0.7734(8) 0.2540(3) 0.2396(3) 0.027(2) Uani 1 d . .
O2B O 0.7527(6) 0.2922(2) 0.1961(2) 0.0341(13) Uani 1 d . .
C3B C 0.8168(7) 0.1939(3) 0.2604(3) 0.026(2) Uani 1 d . .
O3B O 0.8564(5) 0.1617(2) 0.2402(2) 0.0289(12) Uani 1 d . .
C4B C 0.8018(7) 0.1887(3) 0.3131(3) 0.027(2) Uani 1 d . .
C5B C 0.8137(8) 0.1422(3) 0.3641(3) 0.025(2) Uani 1 d . .
C6B C 0.8450(8) 0.0880(3) 0.3682(3) 0.032(2) Uani 1 d . .
H6BA H 0.8612(8) 0.0830(3) 0.3369(3) 0.038 Uiso 1 calc R .
C7B C 0.8527(9) 0.0418(4) 0.4170(3) 0.039(2) Uani 1 d . .
H7BA H 0.8760(9) 0.0055(4) 0.4192(3) 0.046 Uiso 1 calc R .
C8B C 0.8260(9) 0.0489(4) 0.4630(3) 0.036(2) Uani 1 d . .
C9B C 0.7951(9) 0.1031(3) 0.4602(3) 0.034(2) Uani 1 d . .
H9BA H 0.7782(9) 0.1080(3) 0.4915(3) 0.040 Uiso 1 calc R .
C10B C 0.7901(8) 0.1489(3) 0.4107(3) 0.029(2) Uani 1 d . .
H10B H 0.7703(8) 0.1856(3) 0.4083(3) 0.035 Uiso 1 calc R .
O11B O 0.8309(7) 0.0010(2) 0.5095(2) 0.045(2) Uani 1 d . .
C12B C 0.8164(11) 0.0071(4) 0.5574(3) 0.046(2) Uani 1 d . .
H12D H 0.8217(11) -0.0303(4) 0.5878(3) 0.069 Uiso 1 calc R .
H12E H 0.7281(11) 0.0238(4) 0.5619(3) 0.069 Uiso 1 calc R .
H12F H 0.8896(11) 0.0321(4) 0.5552(3) 0.069 Uiso 1 calc R .
C1C C 1.1053(8) 0.1648(3) 0.1221(3) 0.028(2) Uani 1 d . .
O1C O 0.9785(5) 0.1658(2) 0.1324(2) 0.0275(12) Uani 1 d . .
C2C C 1.2105(8) 0.1202(3) 0.1420(3) 0.029(2) Uani 1 d . .
O2C O 1.2079(6) 0.0692(2) 0.1733(2) 0.040(2) Uani 1 d . .
C3C C 1.3177(8) 0.1648(3) 0.1073(3) 0.027(2) Uani 1 d . .
O3C O 1.4438(5) 0.1659(2) 0.1000(2) 0.0302(13) Uani 1 d . .
C4C C 1.2124(7) 0.2056(3) 0.0877(3) 0.023(2) Uani 1 d . .
C5C C 1.2120(7) 0.2640(3) 0.0489(3) 0.023(2) Uani 1 d . .
C6C C 1.3358(8) 0.2945(3) 0.0237(3) 0.026(2) Uani 1 d . .
H6CA H 1.4194(8) 0.2761(3) 0.0331(3) 0.031 Uiso 1 calc R .
C7C C 1.3377(8) 0.3503(3) -0.0141(3) 0.027(2) Uani 1 d . .
H7CA H 1.4222(8) 0.3699(3) -0.0312(3) 0.032 Uiso 1 calc R .
C8C C 1.2165(8) 0.3781(3) -0.0276(3) 0.027(2) Uani 1 d . .
C9C C 1.0912(8) 0.3493(3) -0.0025(3) 0.029(2) Uani 1 d . .
H9CA H 1.0078(8) 0.3680(3) -0.0115(3) 0.035 Uiso 1 calc R .
C10C C 1.0915(8) 0.2932(3) 0.0353(3) 0.026(2) Uani 1 d . .
H10C H 1.0069(8) 0.2739(3) 0.0528(3) 0.031 Uiso 1 calc R .
O11C O 1.2282(5) 0.4334(2) -0.0660(2) 0.0355(14) Uani 1 d . .
C12C C 1.1057(9) 0.4661(4) -0.0773(4) 0.044(2) Uani 1 d . .
H12G H 1.1292(9) 0.5047(4) -0.1055(4) 0.066 Uiso 1 calc R .
H12H H 1.0615(9) 0.4681(4) -0.0451(4) 0.066 Uiso 1 calc R .
H12I H 1.0435(9) 0.4478(4) -0.0889(4) 0.066 Uiso 1 calc R .
C1D C 0.7486(8) 0.2344(3) 0.0034(3) 0.029(2) Uani 1 d . .
O1D O 0.7554(7) 0.2468(2) -0.0448(2) 0.042(2) Uani 1 d . .
C2D C 0.7612(8) 0.1795(3) 0.0517(3) 0.031(2) Uani 1 d . .
O2D O 0.7911(7) 0.1306(2) 0.0606(2) 0.044(2) Uani 1 d . .
C3D C 0.7294(7) 0.2118(3) 0.0836(3) 0.023(2) Uani 1 d . .
O3D O 0.7153(5) 0.1988(2) 0.1316(2) 0.0251(12) Uani 1 d . .
C4D C 0.7259(7) 0.2637(3) 0.0356(3) 0.026(2) Uani 1 d . .
C5D C 0.7111(8) 0.3213(3) 0.0276(3) 0.026(2) Uani 1 d . .
C6D C 0.6995(8) 0.3333(3) 0.0713(3) 0.031(2) Uani 1 d . .
H6DA H 0.6991(8) 0.3029(3) 0.1060(3) 0.037 Uiso 1 calc R .
C7D C 0.6888(9) 0.3881(4) 0.0643(3) 0.036(2) Uani 1 d . .
H7DA H 0.6817(9) 0.3953(4) 0.0943(3) 0.043 Uiso 1 calc R .
C8D C 0.6881(9) 0.4331(4) 0.0141(3) 0.035(2) Uani 1 d . .
C9D C 0.7021(8) 0.4227(3) -0.0295(3) 0.032(2) Uani 1 d . .
H9DA H 0.7048(8) 0.4538(3) -0.0640(3) 0.038 Uiso 1 calc R .
C10D C 0.7122(8) 0.3678(3) -0.0242(3) 0.031(2) Uani 1 d . .
H10D H 0.7197(8) 0.3611(3) -0.0546(3) 0.038 Uiso 1 calc R .
O11D O 0.6777(7) 0.4863(2) 0.0116(2) 0.047(2) Uani 1 d . .
C12D C 0.6716(11) 0.5331(4) -0.0389(4) 0.054(3) Uani 1 d . .
H12J H 0.6644(11) 0.5684(4) -0.0353(4) 0.081 Uiso 1 calc R .
H12K H 0.5919(11) 0.5286(4) -0.0532(4) 0.081 Uiso 1 calc R .
H12L H 0.7544(11) 0.5348(4) -0.0630(4) 0.081 Uiso 1 calc R .
C1E C 1.2928(8) 0.3898(3) 0.2094(3) 0.027(2) Uani 1 d . .
O1E O 1.4140(5) 0.4038(2) 0.1929(2) 0.0321(13) Uani 1 d . .
C2E C 1.1594(8) 0.4220(3) 0.1975(3) 0.027(2) Uani 1 d . .
O2E O 1.1260(5) 0.4710(2) 0.1702(2) 0.0317(13) Uani 1 d . .
C3E C 1.0879(8) 0.3685(3) 0.2365(3) 0.025(2) Uani 1 d . .
O3E O 0.9644(5) 0.3541(2) 0.2541(2) 0.0288(12) Uani 1 d . .
C4E C 1.2142(8) 0.3393(3) 0.2470(3) 0.026(2) Uani 1 d . .
C5E C 1.2491(8) 0.2820(3) 0.2837(3) 0.026(2) Uani 1 d . .
C6E C 1.1448(8) 0.2405(3) 0.3134(3) 0.029(2) Uani 1 d . .
H6EA H 1.0523(8) 0.2504(3) 0.3095(3) 0.035 Uiso 1 calc R .
C7E C 1.1763(8) 0.1860(3) 0.3479(3) 0.029(2) Uani 1 d . .
H7EA H 1.1057(8) 0.1583(3) 0.3678(3) 0.035 Uiso 1 calc R .
C8E C 1.3105(8) 0.1716(3) 0.3535(3) 0.028(2) Uani 1 d . .
C9E C 1.4149(8) 0.2122(3) 0.3249(3) 0.030(2) Uani 1 d . .
H9EA H 1.5071(8) 0.2025(3) 0.3295(3) 0.035 Uiso 1 calc R .
C10E C 1.3829(8) 0.2663(3) 0.2902(3) 0.031(2) Uani 1 d . .
H10E H 1.4541(8) 0.2937(3) 0.2701(3) 0.038 Uiso 1 calc R .
O11E O 1.3321(6) 0.1163(2) 0.3873(2) 0.0336(13) Uani 1 d . .
C12E C 1.4694(9) 0.0991(4) 0.3969(4) 0.040(2) Uani 1 d . .
H12M H 1.4693(9) 0.0585(4) 0.4219(4) 0.060 Uiso 1 calc R .
H12N H 1.5062(9) 0.1212(4) 0.4122(4) 0.060 Uiso 1 calc R .
H12O H 1.5260(9) 0.1059(4) 0.3634(4) 0.060 Uiso 1 calc R .
C1F C 1.2286(8) 0.3631(3) 0.3567(3) 0.027(2) Uani 1 d . .
O1F O 1.3525(5) 0.3740(2) 0.3515(2) 0.0340(14) Uani 1 d . .
C2F C 1.1122(7) 0.3970(3) 0.3316(3) 0.025(2) Uani 1 d . .
O2F O 1.0974(6) 0.4463(2) 0.2982(2) 0.0335(13) Uani 1 d . .
C3F C 1.0251(7) 0.3451(3) 0.3629(3) 0.025(2) Uani 1 d . .
O3F O 0.9029(5) 0.3331(2) 0.3640(2) 0.0301(13) Uani 1 d . .
C4F C 1.1405(7) 0.3139(3) 0.3880(3) 0.025(2) Uani 1 d . .
C5F C 1.1631(8) 0.2569(3) 0.4265(3) 0.026(2) Uani 1 d . .
C6F C 1.0589(8) 0.2171(3) 0.4566(3) 0.032(2) Uani 1 d . .
H6FA H 0.9676(8) 0.2271(3) 0.4506(3) 0.039 Uiso 1 calc R .
C7F C 1.0844(9) 0.1644(4) 0.4944(3) 0.036(2) Uani 1 d . .
H7FA H 1.0115(9) 0.1382(4) 0.5152(3) 0.043 Uiso 1 calc R .
C8F C 1.2209(9) 0.1485(3) 0.5025(3) 0.031(2) Uani 1 d . .
C9F C 1.3267(9) 0.1856(4) 0.4718(3) 0.034(2) Uani 1 d . .
H9FA H 1.4184(9) 0.1745(4) 0.4760(3) 0.040 Uiso 1 calc R .
C10F C 1.2972(8) 0.2400(3) 0.4344(3) 0.028(2) Uani 1 d . .
H10F H 1.3699(8) 0.2663(3) 0.4137(3) 0.034 Uiso 1 calc R .
O11F O 1.2340(6) 0.0945(2) 0.5421(2) 0.0398(15) Uani 1 d . .
C12F C 1.3711(10) 0.0735(4) 0.5482(4) 0.048(2) Uani 1 d . .
H12P H 1.3677(10) 0.0348(4) 0.5775(4) 0.071 Uiso 1 calc R .
H12Q H 1.4240(10) 0.0985(4) 0.5560(4) 0.071 Uiso 1 calc R .
H12R H 1.4144(10) 0.0731(4) 0.5152(4) 0.071 Uiso 1 calc R .
Tb3 Tb 0.74266(4) 0.115156(15) 0.697297(14) 0.02068(9) Uani 1 d . .
O31 O 0.5469(5) 0.0889(2) 0.6720(2) 0.0284(12) Uani 1 d . .
O32 O 0.6638(6) 0.0267(2) 0.7699(2) 0.043(2) Uani 1 d . .
O33 O 0.9304(5) 0.0612(2) 0.7399(2) 0.0255(12) Uani 1 d . .
O34 O 0.8246(5) 0.0549(2) 0.6553(2) 0.0296(12) Uani 1 d . .
Tb4 Tb 0.75623(4) 0.380953(15) 0.787827(14) 0.02226(9) Uani 1 d . .
O41 O 0.7064(6) 0.4347(2) 0.8388(2) 0.0353(13) Uani 1 d . .
O42 O 0.9526(5) 0.4404(2) 0.7778(2) 0.0270(12) Uani 1 d . .
O43 O 0.6479(5) 0.3778(2) 0.7188(2) 0.0304(12) Uani 1 d . .
O44 O 0.8628(6) 0.3289(2) 0.8632(2) 0.0335(13) Uani 1 d . .
O45 O 0.7081(6) 0.4747(2) 0.7239(2) 0.0402(15) Uani 1 d . .
C1G C 0.2330(7) 0.0872(3) 0.7854(3) 0.024(2) Uani 1 d . .
O1G O 0.1159(5) 0.0667(2) 0.7994(2) 0.0269(12) Uani 1 d . .
C2G C 0.3689(8) 0.0629(3) 0.7988(3) 0.024(2) Uani 1 d . .
O2G O 0.4125(5) 0.0162(2) 0.8283(2) 0.0297(12) Uani 1 d . .
C3G C 0.4307(7) 0.1193(3) 0.7596(3) 0.022(2) Uani 1 d . .
O3G O 0.5500(5) 0.1388(2) 0.7435(2) 0.0260(12) Uani 1 d . .
C4G C 0.2969(7) 0.1412(3) 0.7492(3) 0.022(2) Uani 1 d . .
C5G C 0.2545(7) 0.1967(3) 0.7130(3) 0.024(2) Uani 1 d . .
C6G C 0.3486(7) 0.2417(3) 0.6809(3) 0.025(2) Uani 1 d . .
H6GA H 0.4433(7) 0.2354(3) 0.6819(3) 0.030 Uiso 1 calc R .
C7G C 0.3051(8) 0.2941(4) 0.6484(3) 0.030(2) Uani 1 d . .
H7GA H 0.3694(8) 0.3241(4) 0.6268(3) 0.036 Uiso 1 calc R .
C8G C 0.1649(8) 0.3039(3) 0.6467(3) 0.028(2) Uani 1 d . .
C9G C 0.0710(8) 0.2603(3) 0.6770(3) 0.028(2) Uani 1 d . .
H9GA H -0.0235(8) 0.2666(3) 0.6749(3) 0.033 Uiso 1 calc R .
C10G C 0.1165(8) 0.2068(3) 0.7107(3) 0.027(2) Uani 1 d . .
H10G H 0.0521(8) 0.1769(3) 0.7324(3) 0.032 Uiso 1 calc R .
O11G O 0.1329(6) 0.3581(2) 0.6133(2) 0.0345(13) Uani 1 d . .
C12G C -0.0106(8) 0.3706(4) 0.6095(3) 0.039(2) Uani 1 d . .
H12S H -0.0200(8) 0.4106(4) 0.5845(3) 0.059 Uiso 1 calc R .
H12T H -0.0590(8) 0.3632(4) 0.6446(3) 0.059 Uiso 1 calc R .
H12U H -0.0494(8) 0.3463(4) 0.5970(3) 0.059 Uiso 1 calc R .
C1H C 0.7404(7) 0.2466(3) 0.7961(3) 0.024(2) Uani 1 d . .
O1H O 0.7233(5) 0.2794(2) 0.8171(2) 0.0269(12) Uani 1 d . .
C2H C 0.7418(7) 0.2534(3) 0.7404(3) 0.025(2) Uani 1 d . .
O2H O 0.7191(6) 0.2915(2) 0.6974(2) 0.0337(13) Uani 1 d . .
C3H C 0.7800(7) 0.1925(3) 0.7627(3) 0.025(2) Uani 1 d . .
O3H O 0.8134(5) 0.1597(2) 0.7420(2) 0.0306(13) Uani 1 d . .
C4H C 0.7709(7) 0.1876(3) 0.8139(3) 0.024(2) Uani 1 d . .
C5H C 0.7856(7) 0.1402(3) 0.8650(3) 0.026(2) Uani 1 d . .
C6H C 0.8046(8) 0.0852(3) 0.8696(3) 0.031(2) Uani 1 d . .
H6HA H 0.8079(8) 0.0791(3) 0.8391(3) 0.037 Uiso 1 calc R .
C7H C 0.8186(9) 0.0399(4) 0.9179(3) 0.036(2) Uani 1 d . .
H7HA H 0.8296(9) 0.0026(4) 0.9209(3) 0.043 Uiso 1 calc R .
C8H C 0.8164(8) 0.0491(3) 0.9621(3) 0.032(2) Uani 1 d . .
C9H C 0.7992(8) 0.1026(3) 0.9586(3) 0.032(2) Uani 1 d . .
H9HA H 0.7982(8) 0.1083(3) 0.9892(3) 0.038 Uiso 1 calc R .
C10H C 0.7836(7) 0.1476(3) 0.9106(3) 0.028(2) Uani 1 d . .
H10H H 0.7710(7) 0.1846(3) 0.9083(3) 0.033 Uiso 1 calc R .
O11H O 0.8304(6) 0.0008(2) 1.0081(2) 0.0402(15) Uani 1 d . .
C12H C 0.8445(10) 0.0074(4) 1.0542(3) 0.042(2) Uani 1 d . .
H12V H 0.8536(10) -0.0301(4) 1.0841(3) 0.063 Uiso 1 calc R .
H12W H 0.7638(10) 0.0259(4) 1.0631(3) 0.063 Uiso 1 calc R .
H12X H 0.9257(10) 0.0309(4) 1.0470(3) 0.063 Uiso 1 calc R .
C1I C 1.0609(8) 0.1649(3) 0.6222(3) 0.024(2) Uani 1 d . .
O1I O 0.9340(5) 0.1669(2) 0.6318(2) 0.0245(11) Uani 1 d . .
C2I C 1.1642(8) 0.1200(3) 0.6426(3) 0.024(2) Uani 1 d . .
O2I O 1.1593(6) 0.0689(2) 0.6739(2) 0.0374(14) Uani 1 d . .
C3I C 1.2726(8) 0.1636(3) 0.6073(3) 0.026(2) Uani 1 d . .
O3I O 1.3987(5) 0.1632(2) 0.6006(2) 0.0321(13) Uani 1 d . .
C4I C 1.1663(7) 0.2048(3) 0.5876(3) 0.023(2) Uani 1 d . .
C5I C 1.1754(7) 0.2641(3) 0.5481(3) 0.024(2) Uani 1 d . .
C6I C 1.3041(8) 0.2901(3) 0.5242(3) 0.028(2) Uani 1 d . .
H6IA H 1.3841(8) 0.2688(3) 0.5338(3) 0.034 Uiso 1 calc R .
C7I C 1.3146(8) 0.3467(3) 0.4867(3) 0.032(2) Uani 1 d . .
H7IA H 1.4016(8) 0.3647(3) 0.4716(3) 0.038 Uiso 1 calc R .
C8I C 1.1967(9) 0.3774(3) 0.4710(3) 0.032(2) Uani 1 d . .
C9I C 1.0707(8) 0.3517(4) 0.4929(3) 0.031(2) Uani 1 d . .
H9IA H 0.9913(8) 0.3727(4) 0.4816(3) 0.038 Uiso 1 calc R .
C10I C 1.0584(8) 0.2951(3) 0.5314(3) 0.028(2) Uani 1 d . .
H10I H 0.9709(8) 0.2776(3) 0.5463(3) 0.033 Uiso 1 calc R .
O11I O 1.2221(6) 0.4327(2) 0.4336(2) 0.0366(14) Uani 1 d . .
C12I C 1.1074(10) 0.4686(4) 0.4183(4) 0.049(3) Uani 1 d . .
H12Y H 1.1390(10) 0.5068(4) 0.3915(4) 0.074 Uiso 1 calc R .
H12Z H 1.0567(10) 0.4707(4) 0.4495(4) 0.074 Uiso 1 calc R .
H13A H 1.0479(10) 0.4527(4) 0.4035(4) 0.074 Uiso 1 calc R .
C1J C 0.6809(8) 0.2348(3) 0.5036(3) 0.029(2) Uani 1 d . .
O1J O 0.6704(6) 0.2470(2) 0.4576(2) 0.0386(14) Uani 1 d . .
C2J C 0.6997(8) 0.1794(3) 0.5519(3) 0.031(2) Uani 1 d . .
O2J O 0.7274(6) 0.1309(2) 0.5612(2) 0.0370(14) Uani 1 d . .
C3J C 0.6803(7) 0.2128(3) 0.5836(3) 0.023(2) Uani 1 d . .
O3J O 0.6708(5) 0.1997(2) 0.6323(2) 0.0267(12) Uani 1 d . .
C4J C 0.6773(7) 0.2647(3) 0.5360(3) 0.025(2) Uani 1 d . .
C5J C 0.6731(7) 0.3231(3) 0.5280(3) 0.026(2) Uani 1 d . .
C6J C 0.6577(8) 0.3339(3) 0.5725(3) 0.032(2) Uani 1 d . .
H6JA H 0.6476(8) 0.3029(3) 0.6072(3) 0.038 Uiso 1 calc R .
C7J C 0.6570(9) 0.3884(3) 0.5663(3) 0.036(2) Uani 1 d . .
H7JA H 0.6466(9) 0.3951(3) 0.5967(3) 0.043 Uiso 1 calc R .
C8J C 0.6718(8) 0.4348(3) 0.5151(3) 0.033(2) Uani 1 d . .
C9J C 0.6911(8) 0.4253(3) 0.4704(3) 0.031(2) Uani 1 d . .
H9JA H 0.7040(8) 0.4564(3) 0.4358(3) 0.037 Uiso 1 calc R .
C10J C 0.6914(8) 0.3691(3) 0.4773(3) 0.031(2) Uani 1 d . .
H10J H 0.7042(8) 0.3623(3) 0.4470(3) 0.037 Uiso 1 calc R .
O11J O 0.6691(7) 0.4873(2) 0.5138(2) 0.048(2) Uani 1 d . .
C12J C 0.6892(12) 0.5355(4) 0.4626(4) 0.054(3) Uani 1 d . .
H13B H 0.6852(12) 0.5705(4) 0.4667(4) 0.081 Uiso 1 calc R .
H13C H 0.6178(12) 0.5357(4) 0.4422(4) 0.081 Uiso 1 calc R .
H13D H 0.7785(12) 0.5334(4) 0.4437(4) 0.081 Uiso 1 calc R .
C1K C 1.2674(8) 0.3907(3) 0.7065(3) 0.026(2) Uani 1 d . .
O1K O 1.3919(5) 0.4034(2) 0.6922(2) 0.0338(13) Uani 1 d . .
C2K C 1.1416(8) 0.4226(3) 0.6900(3) 0.027(2) Uani 1 d . .
O2K O 1.1135(5) 0.4709(2) 0.6601(2) 0.0333(13) Uani 1 d . .
C3K C 1.0643(8) 0.3687(3) 0.7287(3) 0.023(2) Uani 1 d . .
O3K O 0.9395(5) 0.3558(2) 0.7418(2) 0.0250(11) Uani 1 d . .
C4K C 1.1873(7) 0.3405(3) 0.7433(3) 0.024(2) Uani 1 d . .
C5K C 1.2185(7) 0.2835(3) 0.7819(3) 0.025(2) Uani 1 d . .
C6K C 1.1148(8) 0.2437(3) 0.8146(3) 0.029(2) Uani 1 d . .
H6KA H 1.0224(8) 0.2545(3) 0.8123(3) 0.035 Uiso 1 calc R .
C7K C 1.1441(8) 0.1898(4) 0.8494(3) 0.033(2) Uani 1 d . .
H7KA H 1.0719(8) 0.1636(4) 0.8709(3) 0.040 Uiso 1 calc R .
C8K C 1.2782(8) 0.1725(3) 0.8540(3) 0.029(2) Uani 1 d . .
C9K C 1.3830(8) 0.2117(3) 0.8228(3) 0.029(2) Uani 1 d . .
H9KA H 1.4750(8) 0.2008(3) 0.8260(3) 0.035 Uiso 1 calc R .
C10K C 1.3538(8) 0.2666(3) 0.7871(3) 0.027(2) Uani 1 d . .
H10K H 1.4261(8) 0.2930(3) 0.7661(3) 0.033 Uiso 1 calc R .
O11K O 1.2960(6) 0.1183(2) 0.8888(2) 0.0389(14) Uani 1 d . .
C12K C 1.4326(9) 0.0994(4) 0.8966(4) 0.041(2) Uani 1 d . .
H13E H 1.4304(9) 0.0592(4) 0.9229(4) 0.062 Uiso 1 calc R .
H13F H 1.4768(9) 0.1223(4) 0.9093(4) 0.062 Uiso 1 calc R .
H13G H 1.4838(9) 0.1037(4) 0.8628(4) 0.062 Uiso 1 calc R .
C1L C 0.4151(8) 0.3630(3) 0.8410(3) 0.028(2) Uani 1 d . .
O1L O 0.5421(6) 0.3574(2) 0.8326(2) 0.0379(14) Uani 1 d . .
C2L C 0.3228(8) 0.4087(4) 0.8171(3) 0.029(2) Uani 1 d . .
O2L O 0.3293(6) 0.4579(2) 0.7812(2) 0.0396(15) Uani 1 d . .
C3L C 0.2104(7) 0.3707(3) 0.8557(3) 0.026(2) Uani 1 d . .
O3L O 0.0864(5) 0.3780(2) 0.8628(2) 0.0340(13) Uani 1 d . .
C4L C 0.3065(7) 0.3267(3) 0.8771(3) 0.026(2) Uani 1 d . .
C5L C 0.3044(7) 0.2681(3) 0.9170(3) 0.026(2) Uani 1 d . .
C6L C 0.1831(8) 0.2367(3) 0.9440(3) 0.028(2) Uani 1 d . .
H6LA H 0.0983(8) 0.2539(3) 0.9350(3) 0.033 Uiso 1 calc R .
C7L C 0.1845(9) 0.1813(4) 0.9833(3) 0.032(2) Uani 1 d . .
H7LA H 0.1013(9) 0.1608(4) 1.0008(3) 0.038 Uiso 1 calc R .
C8L C 0.3070(9) 0.1557(3) 0.9971(3) 0.035(2) Uani 1 d . .
C9L C 0.4306(9) 0.1859(4) 0.9701(3) 0.033(2) Uani 1 d . .
H9LA H 0.5153(9) 0.1684(4) 0.9789(3) 0.040 Uiso 1 calc R .
C10L C 0.4272(8) 0.2413(4) 0.9305(3) 0.031(2) Uani 1 d . .
H10L H 0.5104(8) 0.2615(4) 0.9121(3) 0.038 Uiso 1 calc R .
O11L O 0.3000(6) 0.1011(2) 1.0365(2) 0.0405(15) Uani 1 d . .
C12L C 0.4249(10) 0.0725(4) 1.0507(4) 0.047(2) Uani 1 d . .
H13H H 0.4049(10) 0.0339(4) 1.0793(4) 0.071 Uiso 1 calc R .
H13I H 0.4782(10) 0.0935(4) 1.0627(4) 0.071 Uiso 1 calc R .
H13J H 0.4772(10) 0.0705(4) 1.0196(4) 0.071 Uiso 1 calc R .
O50 O 1.5231(6) 0.5102(2) 0.6464(2) 0.0391(14) Uani 1 d . .
O60 O 0.4805(7) 0.4832(3) 0.8645(3) 0.060(2) Uani 1 d . .

loop_
_atom_type_symbol
_atom_type_description
_atom_type_scat_dispersion_real
_atom_type_scat_dispersion_imag
_atom_type_scat_source
C C 0.0033 0.0016 'International Tables Vol C Tables 4.2.6.8 and 6.1.1.4'
H H 0.0000 0.0000 'International Tables Vol C Tables 4.2.6.8 and 6.1.1.4'
O O 0.0106 0.0060 'International Tables Vol C Tables 4.2.6.8 and 6.1.1.4'
Tb Tb -0.1723 4.1537 'International Tables Vol C Tables 4.2.6.8 and 6.1.1.4'

loop_
_geom_angle_atom_site_label_1
_geom_angle_atom_site_label_2
_geom_angle_atom_site_label_3
_geom_angle
_geom_angle_site_symmetry_1
_geom_angle_site_symmetry_3
_geom_angle_publ_flag
O3B Tb1 O3D 91.4(2) . . ?
O3B Tb1 O3A 70.2(2) . . ?
O3D Tb1 O3A 76.4(2) . . ?
O3B Tb1 O12 100.8(2) . . ?
O3D Tb1 O12 143.2(2) . . ?
O3A Tb1 O12 75.3(2) . . ?
O3B Tb1 O1C 82.4(2) . . ?
O3D Tb1 O1C 70.0(2) . . ?
O3A Tb1 O1C 135.8(2) . . ?
O12 Tb1 O1C 145.7(2) . . ?
O3B Tb1 O11 143.7(2) . . ?
O3D Tb1 O11 73.9(2) . . ?
O3A Tb1 O11 74.1(2) . . ?
O12 Tb1 O11 75.9(2) . . ?
O1C Tb1 O11 120.8(2) . . ?
O3B Tb1 O13 74.7(2) . . ?
O3D Tb1 O13 147.0(2) . . ?
O3A Tb1 O13 123.8(2) . . ?
O12 Tb1 O13 69.7(2) . . ?
O1C Tb1 O13 78.5(2) . . ?
O11 Tb1 O13 133.4(2) . . ?
O3B Tb1 O14 141.9(2) . . ?
O3D Tb1 O14 108.5(2) . . ?
O3A Tb1 O14 144.9(2) . . ?
O12 Tb1 O14 82.7(2) . . ?
O1C Tb1 O14 74.9(2) . . ?
O11 Tb1 O14 74.2(2) . . ?
O13 Tb1 O14 71.1(2) . . ?
O3E Tb2 O25 141.8(2) . . ?
O3E Tb2 O1B 75.1(2) . . ?
O25 Tb2 O1B 73.6(2) . . ?
O3E Tb2 O3F 75.9(2) . . ?
O25 Tb2 O3F 77.4(2) . . ?
O1B Tb2 O3F 79.7(2) . . ?
O3E Tb2 O21 73.8(2) . . ?
O25 Tb2 O21 142.0(2) . . ?
O1B Tb2 O21 143.6(2) . . ?
O3F Tb2 O21 110.2(2) . . ?
O3E Tb2 O24 79.5(2) . . ?
O25 Tb2 O24 113.2(2) . . ?
O1B Tb2 O24 76.3(2) . . ?
O3F Tb2 O24 149.2(2) . . ?
O21 Tb2 O24 79.8(2) . . ?
O3E Tb2 O23 140.6(2) . . ?
O25 Tb2 O23 74.0(2) . . ?
O1B Tb2 O23 115.1(2) . . ?
O3F Tb2 O23 141.6(2) . . ?
O21 Tb2 O23 79.4(2) . . ?
O24 Tb2 O23 67.6(2) . . ?
O3E Tb2 O22 125.9(2) . . ?
O25 Tb2 O22 72.7(2) . . ?
O1B Tb2 O22 142.2(2) . . ?
O3F Tb2 O22 77.0(2) . . ?
O21 Tb2 O22 73.2(2) . . ?
O24 Tb2 O22 133.3(2) . . ?
O23 Tb2 O22 70.5(2) . . ?
O1A C1A C4A 138.9(7) . . ?
O1A C1A C2A 132.2(7) . . ?
C4A C1A C2A 88.9(6) . . ?
O2A C2A C3A 135.4(7) . . ?
O2A C2A C1A 136.1(7) . . ?
C3A C2A C1A 88.5(6) . . ?
O3A C3A C4A 135.0(7) . . ?
O3A C3A C2A 134.5(7) . . ?
C4A C3A C2A 90.5(6) . . ?
C3A O3A Tb1 133.9(5) . . ?
C3A C4A C5A 133.2(7) . . ?
C3A C4A C1A 92.1(6) . . ?
C5A C4A C1A 134.7(7) . . ?
C10A C5A C6A 118.6(7) . . ?
C10A C5A C4A 120.8(7) . . ?
C6A C5A C4A 120.6(7) . . ?
C7A C6A C5A 118.9(7) . . ?
C6A C7A C8A 121.5(7) . . ?
O11A C8A C9A 125.6(7) . . ?
O11A C8A C7A 114.7(7) . . ?
C9A C8A C7A 119.8(7) . . ?
C8A C9A C10A 119.4(7) . . ?
C9A C10A C5A 121.8(7) . . ?
C8A O11A C12A 116.3(6) . . ?
O1B C1B C4B 135.5(7) . . ?
O1B C1B C2B 135.4(7) . . ?
C4B C1B C2B 89.1(6) . . ?
C1B O1B Tb2 138.4(5) . . ?
O2B C2B C3B 136.1(7) . . ?
O2B C2B C1B 136.3(7) . . ?
C3B C2B C1B 87.6(6) . . ?
O3B C3B C4B 134.4(7) . . ?
O3B C3B C2B 135.0(7) . . ?
C4B C3B C2B 90.5(6) . . ?
C3B O3B Tb1 143.4(5) . . ?
C5B C4B C3B 133.6(7) . . ?
C5B C4B C1B 133.7(7) . . ?
C3B C4B C1B 92.7(6) . . ?
C6B C5B C10B 118.7(7) . . ?
C6B C5B C4B 119.5(7) . . ?
C10B C5B C4B 121.7(7) . . ?
C7B C6B C5B 121.0(8) . . ?
C6B C7B C8B 119.5(8) . . ?
O11B C8B C7B 115.8(8) . . ?
O11B C8B C9B 123.3(8) . . ?
C7B C8B C9B 120.9(8) . . ?
C10B C9B C8B 118.5(8) . . ?
C9B C10B C5B 121.4(7) . . ?
C8B O11B C12B 117.7(7) . . ?
O1C C1C C4C 136.0(7) . . ?
O1C C1C C2C 134.5(7) . . ?
C4C C1C C2C 89.4(6) . . ?
C1C O1C Tb1 142.6(5) . . ?
O2C C2C C1C 135.2(7) . . ?
O2C C2C C3C 136.5(7) . . ?
C1C C2C C3C 88.3(6) . . ?
O3C C3C C4C 135.7(7) . . ?
O3C C3C C2C 134.7(7) . . ?
C4C C3C C2C 89.6(6) . . ?
C5C C4C C3C 134.2(7) . . ?
C5C C4C C1C 133.2(7) . . ?
C3C C4C C1C 92.6(6) . . ?
C10C C5C C6C 117.5(7) . . ?
C10C C5C C4C 122.3(7) . . ?
C6C C5C C4C 120.2(6) . . ?
C7C C6C C5C 121.1(7) . . ?
C6C C7C C8C 120.2(7) . . ?
O11C C8C C7C 116.2(7) . . ?
O11C C8C C9C 123.7(7) . . ?
C7C C8C C9C 120.1(7) . . ?
C10C C9C C8C 118.7(7) . . ?
C9C C10C C5C 122.2(7) . . ?
C8C O11C C12C 118.3(6) . . ?
O1D C1D C4D 137.2(7) . . ?
O1D C1D C2D 132.5(8) . . ?
C4D C1D C2D 90.2(6) . . ?
O2D C2D C1D 135.9(8) . . ?
O2D C2D C3D 136.6(7) . . ?
C1D C2D C3D 87.3(6) . . ?
O3D C3D C4D 135.2(7) . . ?
O3D C3D C2D 134.7(7) . . ?
C4D C3D C2D 90.1(6) . . ?
C3D O3D Tb1 125.0(5) . . ?
C5D C4D C3D 130.2(7) . . ?
C5D C4D C1D 137.6(7) . . ?
C3D C4D C1D 92.1(6) . . ?
C6D C5D C10D 118.4(7) . . ?
C6D C5D C4D 120.0(7) . . ?
C10D C5D C4D 121.6(7) . . ?
C7D C6D C5D 120.9(7) . . ?
C6D C7D C8D 120.7(8) . . ?
O11D C8D C9D 124.4(8) . . ?
O11D C8D C7D 115.9(8) . . ?
C9D C8D C7D 119.7(8) . . ?
C8D C9D C10D 121.4(8) . . ?
C9D C10D C5D 118.9(8) . . ?
C8D O11D C12D 117.5(7) . . ?
O1E C1E C4E 137.6(7) . . ?
O1E C1E C2E 133.4(7) . . ?
C4E C1E C2E 89.0(6) . . ?
O2E C2E C3E 135.8(7) . . ?
O2E C2E C1E 136.8(7) . . ?
C3E C2E C1E 87.3(6) . . ?
O3E C3E C4E 134.2(7) . . ?
O3E C3E C2E 134.2(7) . . ?
C4E C3E C2E 91.7(6) . . ?
C3E O3E Tb2 143.8(5) . . ?
C3E C4E C1E 92.1(6) . . ?
C3E C4E C5E 133.6(7) . . ?
C1E C4E C5E 134.2(7) . . ?
C10E C5E C6E 118.4(7) . . ?
C10E C5E C4E 121.8(7) . . ?
C6E C5E C4E 119.8(7) . . ?
C7E C6E C5E 120.4(7) . . ?
C6E C7E C8E 119.8(7) . . ?
O11E C8E C7E 115.7(7) . . ?
O11E C8E C9E 123.8(7) . . ?
C7E C8E C9E 120.5(7) . . ?
C10E C9E C8E 119.3(7) . . ?
C9E C10E C5E 121.5(7) . . ?
C8E O11E C12E 118.5(6) . . ?
O1F C1F C4F 135.8(7) . . ?
O1F C1F C2F 133.5(7) . . ?
C4F C1F C2F 90.7(6) . . ?
O2F C2F C3F 136.7(7) . . ?
O2F C2F C1F 135.3(7) . . ?
C3F C2F C1F 88.0(6) . . ?
O3F C3F C4F 135.7(7) . . ?
O3F C3F C2F 133.8(7) . . ?
C4F C3F C2F 90.3(6) . . ?
C3F O3F Tb2 128.3(5) . . ?
C5F C4F C1F 133.2(7) . . ?
C5F C4F C3F 135.8(7) . . ?
C1F C4F C3F 90.9(6) . . ?
C6F C5F C10F 117.9(7) . . ?
C6F C5F C4F 123.6(7) . . ?
C10F C5F C4F 118.5(7) . . ?
C7F C6F C5F 121.7(8) . . ?
C6F C7F C8F 119.5(8) . . ?
C9F C8F O11F 125.3(8) . . ?
C9F C8F C7F 120.4(7) . . ?
O11F C8F C7F 114.3(7) . . ?
C8F C9F C10F 118.7(8) . . ?
C9F C10F C5F 121.7(7) . . ?
C8F O11F C12F 116.8(7) . . ?
O3H Tb3 O3J 92.6(2) . . ?
O3H Tb3 O32 100.1(2) . . ?
O3J Tb3 O32 143.3(2) . . ?
O3H Tb3 O3G 70.4(2) . . ?
O3J Tb3 O3G 76.7(2) . . ?
O32 Tb3 O3G 75.5(2) . . ?
O3H Tb3 O31 144.5(2) . . ?
O3J Tb3 O31 74.9(2) . . ?
O32 Tb3 O31 74.9(2) . . ?
O3G Tb3 O31 74.4(2) . . ?
O3H Tb3 O33 73.7(2) . . ?
O3J Tb3 O33 147.2(2) . . ?
O32 Tb3 O33 69.4(2) . . ?
O3G Tb3 O33 123.3(2) . . ?
O31 Tb3 O33 132.3(2) . . ?
O3H Tb3 O1I 83.1(2) . . ?
O3J Tb3 O1I 69.7(2) . . ?
O32 Tb3 O1I 145.6(2) . . ?
O3G Tb3 O1I 135.8(2) . . ?
O31 Tb3 O1I 121.1(2) . . ?
O33 Tb3 O1I 79.0(2) . . ?
O3H Tb3 O34 141.7(2) . . ?
O3J Tb3 O34 107.7(2) . . ?
O32 Tb3 O34 82.9(2) . . ?
O3G Tb3 O34 144.9(2) . . ?
O31 Tb3 O34 73.5(2) . . ?
O33 Tb3 O34 71.8(2) . . ?
O1I Tb3 O34 74.5(2) . . ?
O1L Tb4 O3K 145.9(2) . . ?
O1L Tb4 O44 94.5(2) . . ?
O3K Tb4 O44 85.8(2) . . ?
O1L Tb4 O45 97.0(2) . . ?
O3K Tb4 O45 102.4(2) . . ?
O44 Tb4 O45 144.4(2) . . ?
O1L Tb4 O43 81.7(2) . . ?
O3K Tb4 O43 79.4(2) . . ?
O44 Tb4 O43 146.2(2) . . ?
O45 Tb4 O43 69.1(2) . . ?
O1L Tb4 O1H 73.2(2) . . ?
O3K Tb4 O1H 74.8(2) . . ?
O44 Tb4 O1H 70.6(2) . . ?
O45 Tb4 O1H 145.0(2) . . ?
O43 Tb4 O1H 76.2(2) . . ?
O1L Tb4 O41 71.5(2) . . ?
O3K Tb4 O41 140.6(2) . . ?
O44 Tb4 O41 76.7(2) . . ?
O45 Tb4 O41 75.3(2) . . ?
O43 Tb4 O41 131.9(2) . . ?
O1H Tb4 O41 128.9(2) . . ?
O1L Tb4 O42 139.7(2) . . ?
O3K Tb4 O42 73.2(2) . . ?
O44 Tb4 O42 74.6(2) . . ?
O45 Tb4 O42 74.8(2) . . ?
O43 Tb4 O42 128.1(2) . . ?
O1H Tb4 O42 133.8(2) . . ?
O41 Tb4 O42 68.3(2) . . ?
O1G C1G C4G 136.6(7) . . ?
O1G C1G C2G 133.3(7) . . ?
C4G C1G C2G 90.0(6) . . ?
O2G C2G C3G 135.6(7) . . ?
O2G C2G C1G 136.4(7) . . ?
C3G C2G C1G 88.0(6) . . ?
O3G C3G C4G 135.9(7) . . ?
O3G C3G C2G 134.3(7) . . ?
C4G C3G C2G 89.8(6) . . ?
C3G O3G Tb3 132.8(5) . . ?
C1G C4G C3G 92.1(6) . . ?
C1G C4G C5G 137.0(7) . . ?
C3G C4G C5G 130.8(7) . . ?
C10G C5G C6G 118.7(7) . . ?
C10G C5G C4G 119.2(7) . . ?
C6G C5G C4G 122.2(7) . . ?
C7G C6G C5G 120.8(7) . . ?
C6G C7G C8G 119.9(7) . . ?
O11G C8G C9G 124.6(7) . . ?
O11G C8G C7G 114.9(7) . . ?
C9G C8G C7G 120.5(7) . . ?
C8G C9G C10G 119.1(7) . . ?
C5G C10G C9G 121.0(7) . . ?
C8G O11G C12G 117.4(6) . . ?
O1H C1H C4H 135.6(7) . . ?
O1H C1H C2H 134.9(7) . . ?
C4H C1H C2H 89.5(6) . . ?
C1H O1H Tb4 136.3(5) . . ?
O2H C2H C3H 137.6(7) . . ?
O2H C2H C1H 136.6(7) . . ?
C3H C2H C1H 85.8(6) . . ?
O3H C3H C4H 134.8(7) . . ?
O3H C3H C2H 133.0(7) . . ?
C4H C3H C2H 92.1(6) . . ?
C3H O3H Tb3 145.3(5) . . ?
C3H C4H C1H 92.4(6) . . ?
C3H C4H C5H 133.0(7) . . ?
C1H C4H C5H 134.6(7) . . ?
C10H C5H C6H 118.0(7) . . ?
C10H C5H C4H 121.7(7) . . ?
C6H C5H C4H 120.2(7) . . ?
C7H C6H C5H 120.6(8) . . ?
C6H C7H C8H 119.5(8) . . ?
C9H C8H O11H 124.6(8) . . ?
C9H C8H C7H 121.1(8) . . ?
O11H C8H C7H 114.4(7) . . ?
C10H C9H C8H 119.4(8) . . ?
C9H C10H C5H 121.3(7) . . ?
C8H O11H C12H 117.8(6) . . ?
O1I C1I C4I 135.1(7) . . ?
O1I C1I C2I 134.8(7) . . ?
C4I C1I C2I 90.1(6) . . ?
C1I O1I Tb3 141.4(5) . . ?
O2I C2I C1I 134.9(7) . . ?
O2I C2I C3I 136.7(7) . . ?
C1I C2I C3I 88.3(6) . . ?
O3I C3I C4I 137.2(7) . . ?
O3I C3I C2I 134.0(7) . . ?
C4I C3I C2I 88.8(6) . . ?
C1I C4I C5I 136.7(7) . . ?
C1I C4I C3I 92.7(6) . . ?
C5I C4I C3I 130.6(7) . . ?
C10I C5I C6I 119.2(7) . . ?
C10I C5I C4I 121.3(7) . . ?
C6I C5I C4I 119.4(7) . . ?
C7I C6I C5I 120.1(7) . . ?
C6I C7I C8I 119.9(7) . . ?
O11I C8I C9I 126.0(7) . . ?
O11I C8I C7I 113.6(7) . . ?
C9I C8I C7I 120.3(7) . . ?
C8I C9I C10I 120.5(7) . . ?
C9I C10I C5I 119.9(7) . . ?
C8I O11I C12I 117.5(7) . . ?
O1J C1J C4J 137.0(8) . . ?
O1J C1J C2J 133.7(8) . . ?
C4J C1J C2J 89.3(6) . . ?
O2J C2J C1J 137.1(8) . . ?
O2J C2J C3J 135.5(7) . . ?
C1J C2J C3J 87.1(6) . . ?
O3J C3J C4J 135.2(7) . . ?
O3J C3J C2J 134.3(7) . . ?
C4J C3J C2J 90.5(6) . . ?
C3J O3J Tb3 125.6(5) . . ?
C3J C4J C5J 130.0(7) . . ?
C3J C4J C1J 92.5(6) . . ?
C5J C4J C1J 137.5(7) . . ?
C10J C5J C6J 118.9(7) . . ?
C10J C5J C4J 121.8(7) . . ?
C6J C5J C4J 119.2(7) . . ?
C7J C6J C5J 120.7(7) . . ?
C6J C7J C8J 120.2(8) . . ?
O11J C8J C9J 124.9(7) . . ?
O11J C8J C7J 115.0(8) . . ?
C9J C8J C7J 120.1(8) . . ?
C8J C9J C10J 119.1(7) . . ?
C5J C10J C9J 120.8(8) . . ?
C8J O11J C12J 116.9(7) . . ?
O1K C1K C4K 136.1(7) . . ?
O1K C1K C2K 133.4(7) . . ?
C4K C1K C2K 90.5(6) . . ?
O2K C2K C1K 136.6(7) . . ?
O2K C2K C3K 136.5(7) . . ?
C1K C2K C3K 86.8(6) . . ?
O3K C3K C4K 136.1(7) . . ?
O3K C3K C2K 133.1(7) . . ?
C4K C3K C2K 90.8(6) . . ?
C3K O3K Tb4 135.3(5) . . ?
C3K C4K C1K 91.8(6) . . ?
C3K C4K C5K 133.4(7) . . ?
C1K C4K C5K 134.7(7) . . ?
C10K C5K C6K 118.0(7) . . ?
C10K C5K C4K 120.8(7) . . ?
C6K C5K C4K 121.3(7) . . ?
C7K C6K C5K 121.2(7) . . ?
C6K C7K C8K 121.1(7) . . ?
O11K C8K C7K 116.4(7) . . ?
O11K C8K C9K 124.9(7) . . ?
C7K C8K C9K 118.8(7) . . ?
C10K C9K C8K 120.4(7) . . ?
C9K C10K C5K 120.5(7) . . ?
C8K O11K C12K 118.2(6) . . ?
O1L C1L C4L 134.3(7) . . ?
O1L C1L C2L 134.0(7) . . ?
C4L C1L C2L 91.6(6) . . ?
O1L C1L C3L 179.0(6) . . ?
C4L C1L C3L 44.7(4) . . ?
C2L C1L C3L 46.9(4) . . ?
C1L O1L Tb4 156.4(5) . . ?
O2L C2L C1L 137.8(7) . . ?
O2L C2L C3L 134.4(7) . . ?
C1L C2L C3L 87.8(6) . . ?
O3L C3L C4L 138.7(7) . . ?
O3L C3L C2L 131.7(7) . . ?
C4L C3L C2L 89.6(6) . . ?
O3L C3L C1L 177.0(7) . . ?
C4L C3L C1L 44.3(4) . . ?
C2L C3L C1L 45.3(4) . . ?
C1L C4L C3L 91.0(6) . . ?
C1L C4L C5L 131.4(7) . . ?
C3L C4L C5L 137.6(7) . . ?
C10L C5L C6L 117.9(7) . . ?
C10L C5L C4L 119.2(7) . . ?
C6L C5L C4L 122.9(7) . . ?
C7L C6L C5L 121.5(7) . . ?
C6L C7L C8L 120.0(8) . . ?
O11L C8L C7L 116.6(8) . . ?
O11L C8L C9L 123.6(7) . . ?
C7L C8L C9L 119.8(8) . . ?
C10L C9L C8L 119.3(7) . . ?
C9L C10L C5L 121.5(7) . . ?
C8L O11L C12L 118.2(7) . . ?

loop_
_geom_bond_atom_site_label_1
_geom_bond_atom_site_label_2
_geom_bond_distance
_geom_bond_site_symmetry_2
_geom_bond_publ_flag
Tb1 O3B 2.287(6) . ?
Tb1 O3D 2.329(5) . ?
Tb1 O3A 2.374(5) . ?
Tb1 O12 2.374(5) . ?
Tb1 O1C 2.402(5) . ?
Tb1 O11 2.406(5) . ?
Tb1 O13 2.413(5) . ?
Tb1 O14 2.433(5) . ?
Tb2 O3E 2.352(5) . ?
Tb2 O25 2.358(5) . ?
Tb2 O1B 2.361(5) . ?
Tb2 O3F 2.365(5) . ?
Tb2 O21 2.388(5) . ?
Tb2 O24 2.421(5) . ?
Tb2 O23 2.460(5) . ?
Tb2 O22 2.462(5) . ?
C1A O1A 1.243(9) . ?
C1A C4A 1.450(10) . ?
C1A C2A 1.485(11) . ?
C2A O2A 1.240(9) . ?
C2A C3A 1.476(10) . ?
C3A O3A 1.263(9) . ?
C3A C4A 1.418(10) . ?
C4A C5A 1.438(10) . ?
C5A C10A 1.390(10) . ?
C5A C6A 1.418(10) . ?
C6A C7A 1.371(11) . ?
C7A C8A 1.401(11) . ?
C8A O11A 1.367(9) . ?
C8A C9A 1.370(11) . ?
C9A C10A 1.383(10) . ?
O11A C12A 1.462(10) . ?
C1B O1B 1.240(9) . ?
C1B C4B 1.437(11) . ?
C1B C2B 1.513(11) . ?
C2B O2B 1.233(9) . ?
C2B C3B 1.485(11) . ?
C3B O3B 1.245(9) . ?
C3B C4B 1.432(11) . ?
C4B C5B 1.431(11) . ?
C5B C6B 1.404(11) . ?
C5B C10B 1.405(11) . ?
C6B C7B 1.383(11) . ?
C7B C8B 1.393(12) . ?
C8B O11B 1.360(10) . ?
C8B C9B 1.416(12) . ?
C9B C10B 1.386(11) . ?
O11B C12B 1.433(11) . ?
C1C O1C 1.252(9) . ?
C1C C4C 1.448(10) . ?
C1C C2C 1.498(11) . ?
C2C O2C 1.230(9) . ?
C2C C3C 1.501(11) . ?
C3C O3C 1.238(9) . ?
C3C C4C 1.442(11) . ?
C4C C5C 1.431(10) . ?
C5C C10C 1.397(10) . ?
C5C C6C 1.409(10) . ?
C6C C7C 1.373(10) . ?
C7C C8C 1.389(11) . ?
C8C O11C 1.366(9) . ?
C8C C9C 1.406(11) . ?
C9C C10C 1.378(10) . ?
O11C C12C 1.445(10) . ?
C1D O1D 1.251(9) . ?
C1D C4D 1.436(12) . ?
C1D C2D 1.494(11) . ?
C2D O2D 1.225(10) . ?
C2D C3D 1.498(11) . ?
C3D O3D 1.241(9) . ?
C3D C4D 1.434(10) . ?
C4D C5D 1.432(11) . ?
C5D C6D 1.406(11) . ?
C5D C10D 1.429(10) . ?
C6D C7D 1.367(12) . ?
C7D C8D 1.385(11) . ?
C8D O11D 1.372(10) . ?
C8D C9D 1.380(12) . ?
C9D C10D 1.386(11) . ?
O11D C12D 1.417(11) . ?
C1E O1E 1.235(9) . ?
C1E C4E 1.447(11) . ?
C1E C2E 1.533(11) . ?
C2E O2E 1.227(9) . ?
C2E C3E 1.475(11) . ?
C3E O3E 1.261(9) . ?
C3E C4E 1.437(10) . ?
C4E C5E 1.455(11) . ?
C5E C10E 1.386(11) . ?
C5E C6E 1.413(11) . ?
C6E C7E 1.378(11) . ?
C7E C8E 1.380(11) . ?
C8E O11E 1.362(9) . ?
C8E C9E 1.398(11) . ?
C9E C10E 1.372(11) . ?
O11E C12E 1.441(10) . ?
C1F O1F 1.249(9) . ?
C1F C4F 1.440(11) . ?
C1F C2F 1.487(10) . ?
C2F O2F 1.231(9) . ?
C2F C3F 1.482(10) . ?
C3F O3F 1.261(9) . ?
C3F C4F 1.454(10) . ?
C4F C5F 1.434(10) . ?
C5F C6F 1.391(11) . ?
C5F C10F 1.400(11) . ?
C6F C7F 1.359(11) . ?
C7F C8F 1.419(12) . ?
C8F C9F 1.371(11) . ?
C8F O11F 1.372(9) . ?
C9F C10F 1.395(11) . ?
O11F C12F 1.449(11) . ?
Tb3 O3H 2.281(6) . ?
Tb3 O3J 2.322(5) . ?
Tb3 O32 2.380(5) . ?
Tb3 O3G 2.383(5) . ?
Tb3 O31 2.405(5) . ?
Tb3 O33 2.411(5) . ?
Tb3 O1I 2.420(5) . ?
Tb3 O34 2.438(5) . ?
Tb4 O1L 2.269(5) . ?
Tb4 O3K 2.333(5) . ?
Tb4 O44 2.340(5) . ?
Tb4 O45 2.390(6) . ?
Tb4 O43 2.413(5) . ?
Tb4 O1H 2.440(5) . ?
Tb4 O41 2.443(6) . ?
Tb4 O42 2.463(5) . ?
C1G O1G 1.238(9) . ?
C1G C4G 1.434(10) . ?
C1G C2G 1.491(10) . ?
C2G O2G 1.234(9) . ?
C2G C3G 1.489(10) . ?
C3G O3G 1.250(9) . ?
C3G C4G 1.440(10) . ?
C4G C5G 1.442(10) . ?
C5G C10G 1.388(10) . ?
C5G C6G 1.411(10) . ?
C6G C7G 1.361(11) . ?
C7G C8G 1.407(11) . ?
C8G O11G 1.364(9) . ?
C8G C9G 1.379(11) . ?
C9G C10G 1.398(11) . ?
O11G C12G 1.455(10) . ?
C1H O1H 1.248(9) . ?
C1H C4H 1.433(11) . ?
C1H C2H 1.515(11) . ?
C2H O2H 1.227(9) . ?
C2H C3H 1.486(10) . ?
C3H O3H 1.260(9) . ?
C3H C4H 1.397(11) . ?
C4H C5H 1.448(10) . ?
C5H C10H 1.400(11) . ?
C5H C6H 1.402(11) . ?
C6H C7H 1.373(11) . ?
C7H C8H 1.387(12) . ?
C8H C9H 1.372(12) . ?
C8H O11H 1.371(9) . ?
C9H C10H 1.371(11) . ?
O11H C12H 1.429(10) . ?
C1I O1I 1.254(9) . ?
C1I C4I 1.426(10) . ?
C1I C2I 1.492(10) . ?
C2I O2I 1.231(9) . ?
C2I C3I 1.498(11) . ?
C3I O3I 1.239(9) . ?
C3I C4I 1.455(10) . ?
C4I C5I 1.452(10) . ?
C5I C10I 1.400(10) . ?
C5I C6I 1.405(10) . ?
C6I C7I 1.385(11) . ?
C7I C8I 1.398(11) . ?
C8I O11I 1.369(9) . ?
C8I C9I 1.372(11) . ?
C9I C10I 1.392(11) . ?
O11I C12I 1.432(10) . ?
C1J O1J 1.221(9) . ?
C1J C4J 1.459(11) . ?
C1J C2J 1.511(11) . ?
C2J O2J 1.209(10) . ?
C2J C3J 1.514(12) . ?
C3J O3J 1.259(9) . ?
C3J C4J 1.427(10) . ?
C4J C5J 1.452(11) . ?
C5J C10J 1.397(10) . ?
C5J C6J 1.408(11) . ?
C6J C7J 1.367(12) . ?
C7J C8J 1.410(11) . ?
C8J O11J 1.368(10) . ?
C8J C9J 1.391(12) . ?
C9J C10J 1.403(12) . ?
O11J C12J 1.430(11) . ?
C1K O1K 1.255(9) . ?
C1K C4K 1.443(10) . ?
C1K C2K 1.483(11) . ?
C2K O2K 1.215(9) . ?
C2K C3K 1.503(11) . ?
C3K O3K 1.257(9) . ?
C3K C4K 1.414(10) . ?
C4K C5K 1.455(10) . ?
C5K C10K 1.401(10) . ?
C5K C6K 1.403(11) . ?
C6K C7K 1.360(11) . ?
C7K C8K 1.391(11) . ?
C8K O11K 1.341(9) . ?
C8K C9K 1.393(11) . ?
C9K C10K 1.387(11) . ?
O11K C12K 1.435(10) . ?
C1L O1L 1.263(9) . ?
C1L C4L 1.420(10) . ?
C1L C2L 1.445(11) . ?
C1L C3L 2.033(11) . ?
C2L O2L 1.232(9) . ?
C2L C3L 1.487(10) . ?
C3L O3L 1.238(9) . ?
C3L C4L 1.431(11) . ?
C4L C5L 1.443(11) . ?
C5L C10L 1.393(11) . ?
C5L C6L 1.405(11) . ?
C6L C7L 1.380(11) . ?
C7L C8L 1.382(11) . ?
C8L O11L 1.362(10) . ?
C8L C9L 1.412(12) . ?
C9L C10L 1.386(11) . ?
O11L C12L 1.432(11) . ?
